data_7118426
loop_
_publ_author_name
'Nieder, David'
'Yildiz, Cem B.'
'Jana, Anukul'
'Zimmer, Michael'
'Huch, Volker'
'Scheschkewitz, David'

_publ_section_title
;
 Dimerization of a marginally stable disilenyl germylene to tricyclic
 systems: evidence for reversible NHC-coordination.
;
_journal_issue 13
_journal_name_full 'Chemical communications (Cambridge, England)'
_journal_page_first 2799
_journal_page_last 2802
_journal_paper_doi 10.1039/c5cc09878e
_journal_volume 52
_journal_year 2016
_chemical_formula_moiety 'C92 H144 Ge2 Si4, C7 H8'
_chemical_formula_sum 'C99 H152 Ge2 Si4'
_chemical_formula_weight 1599.74
_chemical_properties_physical 'Air-sensitive, Moisture-sensitive'
_space_group_crystal_system triclinic
_space_group_IT_number 2
_space_group_name_Hall '-P 1'
_space_group_name_H-M_alt 'P -1'
_symmetry_space_group_name_Hall '-P 1'
_symmetry_space_group_name_H-M 'P -1'
_atom_sites_solution_hydrogens mixed
_audit_creation_method SHELXL-2014/6
_audit_update_record
;
2015-11-27 deposited with the CCDC.
2016-01-11 downloaded from the CCDC.
;
_cell_angle_alpha 71.4780(19)
_cell_angle_beta 77.6430(18)
_cell_angle_gamma 67.4580(17)
_cell_formula_units_Z 2
_cell_length_a 16.3223(6)
_cell_length_b 17.6076(7)
_cell_length_c 18.3797(8)
_cell_measurement_reflns_used 9875
_cell_measurement_temperature 152(2)
_cell_measurement_theta_max 26.11
_cell_measurement_theta_min 2.37
_cell_volume 4600.3(3)
_computing_cell_refinement 'Bruker SAINT'
_computing_data_collection 'Bruker APEX2'
_computing_data_reduction 'Bruker SAINT'
_computing_molecular_graphics 'Bruker SHELXTL'
_computing_publication_material 'Bruker SHELXTL'
_computing_structure_refinement 'SHELXL-2014/6 (Sheldrick, 2014)'
_computing_structure_solution 'SHELXS-97 (Sheldrick 2008)'
_diffrn_ambient_temperature 152(2)
_diffrn_measured_fraction_theta_full 1.000
_diffrn_measured_fraction_theta_max 0.988
_diffrn_measurement_device_type 'Bruker APEX-II CCD'
_diffrn_measurement_method '\f and \w scans'
_diffrn_radiation_type MoK\a
_diffrn_radiation_wavelength 0.71073
_diffrn_reflns_av_R_equivalents 0.0508
_diffrn_reflns_av_unetI/netI 0.0668
_diffrn_reflns_laue_measured_fraction_full 1.000
_diffrn_reflns_laue_measured_fraction_max 0.988
_diffrn_reflns_limit_h_max 20
_diffrn_reflns_limit_h_min -20
_diffrn_reflns_limit_k_max 22
_diffrn_reflns_limit_k_min -22
_diffrn_reflns_limit_l_max 23
_diffrn_reflns_limit_l_min -23
_diffrn_reflns_number 77965
_diffrn_reflns_point_group_measured_fraction_full 1.000
_diffrn_reflns_point_group_measured_fraction_max 0.988
_diffrn_reflns_theta_full 25.242
_diffrn_reflns_theta_max 27.210
_diffrn_reflns_theta_min 1.297
_exptl_absorpt_coefficient_mu 0.749
_exptl_absorpt_correction_T_max 0.7455
_exptl_absorpt_correction_T_min 0.7011
_exptl_absorpt_correction_type multi-scan
_exptl_absorpt_process_details 'SADABS, BrukerAXS 2010'
_exptl_crystal_colour red
_exptl_crystal_density_diffrn 1.155
_exptl_crystal_description block
_exptl_crystal_F_000 1732
_exptl_crystal_recrystallization_method 'Re-crystallisation from solvent: Toluene'
_exptl_crystal_size_max 0.303
_exptl_crystal_size_mid 0.248
_exptl_crystal_size_min 0.210
_refine_diff_density_max 1.330
_refine_diff_density_min -0.616
_refine_diff_density_rms 0.080
_refine_ls_extinction_method none
_refine_ls_goodness_of_fit_ref 1.032
_refine_ls_hydrogen_treatment mixed
_refine_ls_matrix_type full
_refine_ls_number_parameters 1051
_refine_ls_number_reflns 20276
_refine_ls_number_restraints 106
_refine_ls_restrained_S_all 1.035
_refine_ls_R_factor_all 0.0832
_refine_ls_R_factor_gt 0.0492
_refine_ls_shift/su_max 0.003
_refine_ls_shift/su_mean 0.000
_refine_ls_structure_factor_coef Fsqd
_refine_ls_weighting_details 'w=1/[\s^2^(Fo^2^)+(0.0654P)^2^+2.7023P] where P=(Fo^2^+2Fc^2^)/3'
_refine_ls_weighting_scheme calc
_refine_ls_wR_factor_gt 0.1197
_refine_ls_wR_factor_ref 0.1353
_reflns_Friedel_coverage 0.000
_reflns_number_gt 14208
_reflns_number_total 20276
_reflns_threshold_expression 'I > 2\s(I)'
_cod_data_source_file c5cc09878e2.cif
_cod_data_source_block sh3530
_cod_depositor_comments 'Adding full bibliography for 7118426--7118427.cif.'
_cod_database_code 7118426
_shelx_space_group_comment
; 
The symmetry employed for this shelxl refinement is uniquely defined 
by the following loop, which should always be used as a source of 
symmetry information in preference to the above space-group names. 
They are only intended as comments. 
;
_shelx_estimated_absorpt_t_min 0.805
_shelx_estimated_absorpt_t_max 0.859
_shelxl_version_number 2014/6

loop_
_space_group_symop_operation_xyz
'x, y, z'
'-x, -y, -z'

loop_
_atom_site_label
_atom_site_type_symbol
_atom_site_fract_x
_atom_site_fract_y
_atom_site_fract_z
_atom_site_U_iso_or_equiv
_atom_site_adp_type
_atom_site_occupancy
_atom_site_site_symmetry_order
_atom_site_calc_flag
_atom_site_refinement_flags_posn
_atom_site_refinement_flags_adp
_atom_site_refinement_flags_occupancy
_atom_site_disorder_assembly
_atom_site_disorder_group
Ge1 Ge 0.43431(2) 0.83569(2) 0.18374(2) 0.01804(8) Uani 1 1 d . . . . .
Ge2 Ge 0.52638(2) 0.65565(2) 0.29882(2) 0.01802(8) Uani 1 1 d . . . . .
Si1 Si 0.52932(5) 0.79352(5) 0.28378(4) 0.01821(17) Uani 1 1 d . . . . .
Si2 Si 0.45742(5) 0.69195(5) 0.18273(4) 0.01729(17) Uani 1 1 d . . . . .
Si3 Si 0.38013(5) 0.87732(5) 0.30578(4) 0.01772(17) Uani 1 1 d . . . . .
Si4 Si 0.61141(5) 0.60581(5) 0.18535(4) 0.01851(17) Uani 1 1 d . . . . .
C1 C 0.4160(3) 0.9386(2) 0.0970(2) 0.0385(9) Uani 1 1 d . . . . .
H1A H 0.403(3) 0.981(3) 0.118(2) 0.067(14) Uiso 1 1 d . . . . .
H1B H 0.377(3) 0.947(3) 0.068(3) 0.074(15) Uiso 1 1 d . . . . .
H1C H 0.472(3) 0.940(3) 0.065(3) 0.083(15) Uiso 1 1 d . . . . .
C2 C 0.4860(2) 0.5966(2) 0.40280(18) 0.0263(7) Uani 1 1 d . . . . .
H2A H 0.533(2) 0.5636(19) 0.4378(18) 0.024(8) Uiso 1 1 d . . . . .
H2B H 0.4606(19) 0.5575(19) 0.3972(17) 0.027(8) Uiso 1 1 d . . . . .
H2C H 0.445(2) 0.639(2) 0.4233(18) 0.028(9) Uiso 1 1 d . . . . .
C3 C 0.63888(18) 0.80111(17) 0.29578(17) 0.0224(6) Uani 1 1 d . . . . .
C4 C 0.66640(19) 0.77229(19) 0.37044(18) 0.0272(7) Uani 1 1 d . . . . .
C5 C 0.7448(2) 0.7798(2) 0.3811(2) 0.0386(8) Uani 1 1 d . . . . .
H5 H 0.7626 0.7607 0.4316 0.046 Uiso 1 1 calc R U . . .
C6 C 0.7976(2) 0.8145(2) 0.3199(2) 0.0407(9) Uani 1 1 d . . . . .
C7 C 0.7707(2) 0.8418(2) 0.2478(2) 0.0369(8) Uani 1 1 d . . . . .
H7 H 0.8056 0.8670 0.2059 0.044 Uiso 1 1 calc R U . . .
C8 C 0.69415(19) 0.83434(18) 0.23294(19) 0.0274(7) Uani 1 1 d . . . . .
C9 C 0.6180(2) 0.7255(2) 0.44019(18) 0.0316(7) Uani 1 1 d . . . . .
H9 H 0.5557 0.7404 0.4289 0.038 Uiso 1 1 calc R U . . .
C10 C 0.6138(3) 0.7477(3) 0.5146(2) 0.0469(9) Uani 1 1 d . . . . .
H10A H 0.6728 0.7210 0.5334 0.070 Uiso 1 1 calc R U . . .
H10B H 0.5706 0.7268 0.5534 0.070 Uiso 1 1 calc R U . . .
H10C H 0.5953 0.8097 0.5049 0.070 Uiso 1 1 calc R U . . .
C11 C 0.6651(2) 0.6299(2) 0.4508(2) 0.0401(8) Uani 1 1 d . . . . .
H11A H 0.7270 0.6144 0.4605 0.060 Uiso 1 1 calc R U . . .
H11B H 0.6644 0.6149 0.4040 0.060 Uiso 1 1 calc R U . . .
H11C H 0.6343 0.5990 0.4948 0.060 Uiso 1 1 calc R U . . .
C12 C 0.8848(2) 0.8219(2) 0.3307(2) 0.0506(10) Uani 1 1 d . . . . .
H12 H 0.9234 0.8182 0.2808 0.061 Uiso 1 1 calc R U . . .
C13 C 0.9355(2) 0.7496(3) 0.3900(2) 0.0529(11) Uani 1 1 d . . . . .
H13A H 0.9931 0.7549 0.3901 0.079 Uiso 1 1 calc R U . . .
H13B H 0.9454 0.6960 0.3783 0.079 Uiso 1 1 calc R U . . .
H13C H 0.9014 0.7501 0.4408 0.079 Uiso 1 1 calc R U . . .
C14 C 0.8682(3) 0.9085(3) 0.3378(3) 0.0602(12) Uani 1 1 d . . . . .
H14A H 0.8300 0.9166 0.3857 0.090 Uiso 1 1 calc R U . . .
H14B H 0.8386 0.9514 0.2936 0.090 Uiso 1 1 calc R U . . .
H14C H 0.9251 0.9147 0.3387 0.090 Uiso 1 1 calc R U . . .
C15 C 0.6765(2) 0.8593(2) 0.14989(18) 0.0310(7) Uani 1 1 d . . . . .
H15 H 0.6428 0.8242 0.1458 0.037 Uiso 1 1 calc R U . . .
C16 C 0.6186(3) 0.9530(2) 0.1231(2) 0.0426(9) Uani 1 1 d . . . . .
H16A H 0.5611 0.9634 0.1552 0.064 Uiso 1 1 calc R U . . .
H16B H 0.6086 0.9662 0.0691 0.064 Uiso 1 1 calc R U . . .
H16C H 0.6490 0.9893 0.1280 0.064 Uiso 1 1 calc R U . . .
C17 C 0.7619(2) 0.8419(3) 0.0940(2) 0.0532(11) Uani 1 1 d . . . . .
H17A H 0.7905 0.8835 0.0888 0.080 Uiso 1 1 calc R U . . .
H17B H 0.7470 0.8469 0.0435 0.080 Uiso 1 1 calc R U . . .
H17C H 0.8029 0.7843 0.1142 0.080 Uiso 1 1 calc R U . . .
C18 C 0.36536(17) 0.66397(17) 0.15997(16) 0.0180(6) Uani 1 1 d . . . . .
C19 C 0.34889(18) 0.58747(18) 0.20114(16) 0.0214(6) Uani 1 1 d . . . . .
C20 C 0.27118(19) 0.57687(19) 0.19312(17) 0.0253(7) Uani 1 1 d . . . . .
H20 H 0.2605 0.5256 0.2218 0.030 Uiso 1 1 calc R U . . .
C21 C 0.20940(19) 0.63766(19) 0.14537(18) 0.0259(7) Uani 1 1 d . . . . .
C22 C 0.23016(19) 0.70914(19) 0.09927(17) 0.0256(7) Uani 1 1 d . . . . .
H22 H 0.1905 0.7500 0.0630 0.031 Uiso 1 1 calc R U . . .
C23 C 0.30702(19) 0.72268(18) 0.10463(17) 0.0235(6) Uani 1 1 d . . . . .
C24 C 0.41487(19) 0.51208(18) 0.25103(17) 0.0253(7) Uani 1 1 d . . . . .
H24 H 0.4601 0.5323 0.2606 0.030 Uiso 1 1 calc R U . . .
C25 C 0.3730(2) 0.4721(2) 0.32924(19) 0.0360(8) Uani 1 1 d . . . . .
H25A H 0.3447 0.5147 0.3590 0.054 Uiso 1 1 calc R U . . .
H25B H 0.4194 0.4239 0.3576 0.054 Uiso 1 1 calc R U . . .
H25C H 0.3280 0.4521 0.3214 0.054 Uiso 1 1 calc R U . . .
C26 C 0.4635(2) 0.4438(2) 0.20714(19) 0.0334(7) Uani 1 1 d . . . . .
H26A H 0.4207 0.4213 0.1990 0.050 Uiso 1 1 calc R U . . .
H26B H 0.5097 0.3975 0.2372 0.050 Uiso 1 1 calc R U . . .
H26C H 0.4910 0.4689 0.1571 0.050 Uiso 1 1 calc R U . . .
C27 C 0.1186(2) 0.6329(2) 0.1434(2) 0.0334(8) Uani 1 1 d . . . . .
H27 H 0.1079 0.6489 0.0880 0.040 Uiso 1 1 calc R U . . .
C28 C 0.1120(2) 0.5444(2) 0.1809(2) 0.0400(9) Uani 1 1 d . . . . .
H28A H 0.1595 0.5029 0.1566 0.060 Uiso 1 1 calc R U . . .
H28B H 0.0538 0.5448 0.1742 0.060 Uiso 1 1 calc R U . . .
H28C H 0.1183 0.5288 0.2361 0.060 Uiso 1 1 calc R U . . .
C29 C 0.0459(2) 0.6978(2) 0.1816(2) 0.0496(10) Uani 1 1 d . . . . .
H29A H 0.0535 0.6824 0.2365 0.074 Uiso 1 1 calc R U . . .
H29B H -0.0127 0.6982 0.1762 0.074 Uiso 1 1 calc R U . . .
H29C H 0.0501 0.7545 0.1568 0.074 Uiso 1 1 calc R U . . .
C30 C 0.3247(2) 0.80000(19) 0.04707(18) 0.0290(7) Uani 1 1 d . . . . .
H30 H 0.3809 0.8021 0.0585 0.035 Uiso 1 1 calc R U . . .
C31 C 0.3395(3) 0.7915(3) -0.0347(2) 0.0665(14) Uani 1 1 d . . . . .
H31A H 0.3863 0.7371 -0.0379 0.100 Uiso 1 1 calc R U . . .
H31B H 0.3578 0.8385 -0.0702 0.100 Uiso 1 1 calc R U . . .
H31C H 0.2840 0.7936 -0.0489 0.100 Uiso 1 1 calc R U . . .
C32 C 0.2503(2) 0.8832(2) 0.0545(3) 0.0577(12) Uani 1 1 d . . . . .
H32A H 0.1939 0.8823 0.0451 0.087 Uiso 1 1 calc R U . . .
H32B H 0.2645 0.9312 0.0167 0.087 Uiso 1 1 calc R U . . .
H32C H 0.2448 0.8894 0.1066 0.087 Uiso 1 1 calc R U . . .
C33 C 0.29065(17) 0.85107(17) 0.38775(16) 0.0201(6) Uani 1 1 d . . . . .
C34 C 0.23036(18) 0.81294(18) 0.38251(17) 0.0229(6) Uani 1 1 d . . . . .
C35 C 0.15705(18) 0.81259(18) 0.43800(17) 0.0239(6) Uani 1 1 d . . . . .
H35 H 0.1173 0.7872 0.4330 0.029 Uiso 1 1 calc R U . . .
C36 C 0.13942(18) 0.84710(18) 0.49958(17) 0.0221(6) Uani 1 1 d . . . . .
C37 C 0.20104(19) 0.87993(18) 0.50681(17) 0.0235(6) Uani 1 1 d . . . . .
H37 H 0.1924 0.9016 0.5501 0.028 Uiso 1 1 calc R U . . .
C38 C 0.27512(18) 0.88250(17) 0.45339(17) 0.0212(6) Uani 1 1 d . . . . .
C39 C 0.2398(2) 0.7695(2) 0.32020(19) 0.0317(8) Uani 1 1 d . . . . .
H39 H 0.2968 0.7698 0.2868 0.038 Uiso 1 1 calc R U . . .
C40 C 0.1642(2) 0.8130(2) 0.2689(2) 0.0409(9) Uani 1 1 d . . . . .
H40A H 0.1074 0.8143 0.3007 0.061 Uiso 1 1 calc R U . . .
H40B H 0.1740 0.7813 0.2307 0.061 Uiso 1 1 calc R U . . .
H40C H 0.1624 0.8714 0.2423 0.061 Uiso 1 1 calc R U . . .
C41 C 0.2458(2) 0.6773(2) 0.3570(2) 0.0417(9) Uani 1 1 d . . . . .
H41A H 0.1896 0.6755 0.3884 0.063 Uiso 1 1 calc R U . . .
H41B H 0.2949 0.6487 0.3897 0.063 Uiso 1 1 calc R U . . .
H41C H 0.2569 0.6483 0.3165 0.063 Uiso 1 1 calc R U . . .
C42 C 0.05656(19) 0.84985(19) 0.55648(17) 0.0261(7) Uani 1 1 d . . . . .
H42 H 0.0542 0.8844 0.5913 0.031 Uiso 1 1 calc R U . . .
C43 C -0.0284(2) 0.8941(2) 0.5157(2) 0.0368(8) Uani 1 1 d . . . . .
H43A H -0.0284 0.9500 0.4823 0.055 Uiso 1 1 calc R U . . .
H43B H -0.0807 0.9015 0.5542 0.055 Uiso 1 1 calc R U . . .
H43C H -0.0307 0.8592 0.4844 0.055 Uiso 1 1 calc R U . . .
C44 C 0.0590(2) 0.7623(2) 0.6068(2) 0.0393(8) Uani 1 1 d . . . . .
H44A H 0.0621 0.7265 0.5743 0.059 Uiso 1 1 calc R U . . .
H44B H 0.0050 0.7676 0.6433 0.059 Uiso 1 1 calc R U . . .
H44C H 0.1116 0.7363 0.6353 0.059 Uiso 1 1 calc R U . . .
C45 C 0.33694(19) 0.91993(19) 0.46944(17) 0.0254(7) Uani 1 1 d . . . . .
H45 H 0.3853 0.9196 0.4256 0.031 Uiso 1 1 calc R U . . .
C46 C 0.3809(2) 0.8649(2) 0.54295(19) 0.0414(9) Uani 1 1 d . . . . .
H46A H 0.3350 0.8637 0.5870 0.062 Uiso 1 1 calc R U . . .
H46B H 0.4223 0.8889 0.5512 0.062 Uiso 1 1 calc R U . . .
H46C H 0.4138 0.8069 0.5379 0.062 Uiso 1 1 calc R U . . .
C47 C 0.2897(2) 1.0114(2) 0.4739(2) 0.0395(9) Uani 1 1 d . . . . .
H47A H 0.2621 1.0457 0.4262 0.059 Uiso 1 1 calc R U . . .
H47B H 0.3330 1.0343 0.4805 0.059 Uiso 1 1 calc R U . . .
H47C H 0.2435 1.0134 0.5179 0.059 Uiso 1 1 calc R U . . .
C48 C 0.34857(18) 0.99979(17) 0.28201(16) 0.0209(6) Uani 1 1 d . . . . .
C49 C 0.25964(19) 1.04891(18) 0.26484(17) 0.0251(7) Uani 1 1 d . . . . .
C50 C 0.2242(2) 1.13452(19) 0.2643(2) 0.0362(8) Uani 1 1 d . . . . .
H50 H 0.1645 1.1658 0.2526 0.043 Uiso 1 1 calc R U . . .
C51 C 0.2722(2) 1.1757(2) 0.2803(2) 0.0372(8) Uani 1 1 d . . . . .
C52 C 0.3604(2) 1.12936(19) 0.2926(2) 0.0345(8) Uani 1 1 d . . . . .
H52 H 0.3955 1.1572 0.3015 0.041 Uiso 1 1 calc R U . . .
C53 C 0.40031(19) 1.04397(18) 0.29263(17) 0.0252(7) Uani 1 1 d . . . . .
C54 C 0.19783(19) 1.01341(19) 0.24579(18) 0.0273(7) Uani 1 1 d . . . . .
H54 H 0.2307 0.9516 0.2492 0.033 Uiso 1 1 calc R U . . .
C55 C 0.1136(2) 1.0206(2) 0.3035(2) 0.0356(8) Uani 1 1 d . . . . .
H55A H 0.1307 0.9939 0.3561 0.053 Uiso 1 1 calc R U . . .
H55B H 0.0786 0.9916 0.2927 0.053 Uiso 1 1 calc R U . . .
H55C H 0.0776 1.0808 0.2984 0.053 Uiso 1 1 calc R U . . .
C56 C 0.1718(2) 1.0573(2) 0.1635(2) 0.0397(8) Uani 1 1 d . . . . .
H56A H 0.1364 1.1175 0.1595 0.059 Uiso 1 1 calc R U . . .
H56B H 0.1366 1.0296 0.1514 0.059 Uiso 1 1 calc R U . . .
H56C H 0.2259 1.0530 0.1271 0.059 Uiso 1 1 calc R U . . .
C57 C 0.2268(3) 1.2669(2) 0.2890(3) 0.0625(13) Uani 1 1 d . . . . .
H57 H 0.1765 1.2976 0.2559 0.075 Uiso 1 1 calc R U . . .
C58 C 0.1889(3) 1.2622(3) 0.3757(3) 0.0893(18) Uani 1 1 d . . . . .
H58A H 0.1434 1.2349 0.3898 0.134 Uiso 1 1 calc R U . . .
H58B H 0.1621 1.3199 0.3828 0.134 Uiso 1 1 calc R U . . .
H58C H 0.2374 1.2289 0.4086 0.134 Uiso 1 1 calc R U . . .
C59 C 0.2891(5) 1.3162(3) 0.2681(4) 0.117(2) Uani 1 1 d . . . . .
H59A H 0.3357 1.2890 0.3033 0.176 Uiso 1 1 calc R U . . .
H59B H 0.2559 1.3746 0.2722 0.176 Uiso 1 1 calc R U . . .
H59C H 0.3167 1.3175 0.2150 0.176 Uiso 1 1 calc R U . . .
C60 C 0.49996(19) 1.00520(19) 0.30267(19) 0.0290(7) Uani 1 1 d . . . . .
H60 H 0.5248 0.9515 0.2854 0.035 Uiso 1 1 calc R U . . .
C61 C 0.5212(2) 0.9829(2) 0.3854(2) 0.0443(9) Uani 1 1 d . . . . .
H61A H 0.4896 1.0324 0.4066 0.066 Uiso 1 1 calc R U . . .
H61B H 0.5855 0.9671 0.3859 0.066 Uiso 1 1 calc R U . . .
H61C H 0.5019 0.9350 0.4169 0.066 Uiso 1 1 calc R U . . .
C62 C 0.5500(2) 1.0650(2) 0.2525(2) 0.0410(9) Uani 1 1 d . . . . .
H62A H 0.5365 1.1125 0.2751 0.062 Uiso 1 1 calc R U . . .
H62B H 0.5311 1.0872 0.2004 0.062 Uiso 1 1 calc R U . . .
H62C H 0.6143 1.0336 0.2498 0.062 Uiso 1 1 calc R U . . .
C63 C 0.65596(17) 0.48349(17) 0.19583(16) 0.0204(6) Uani 1 1 d . . . . .
C64 C 0.68449(18) 0.45635(18) 0.12669(17) 0.0233(6) Uani 1 1 d . . . . .
C65 C 0.7297(2) 0.37098(19) 0.12885(18) 0.0273(7) Uani 1 1 d . . . . .
H65 H 0.7477 0.3550 0.0816 0.033 Uiso 1 1 calc R U . . .
C66 C 0.74951(19) 0.30874(19) 0.19647(18) 0.0273(7) Uani 1 1 d . . . . .
C67 C 0.72109(19) 0.33433(19) 0.26416(18) 0.0269(7) Uani 1 1 d . . . . .
H67 H 0.7345 0.2924 0.3116 0.032 Uiso 1 1 calc R U . . .
C68 C 0.67369(18) 0.41878(18) 0.26605(17) 0.0227(6) Uani 1 1 d . . . . .
C69 C 0.6682(2) 0.5159(2) 0.04690(17) 0.0275(7) Uani 1 1 d . . . . .
H69 H 0.6370 0.5751 0.0527 0.033 Uiso 1 1 calc R U . . .
C70 C 0.7571(2) 0.5133(2) -0.0037(2) 0.0399(8) Uani 1 1 d . . . . .
H70A H 0.7957 0.5237 0.0234 0.060 Uiso 1 1 calc R U . . .
H70B H 0.7456 0.5573 -0.0525 0.060 Uiso 1 1 calc R U . . .
H70C H 0.7866 0.4572 -0.0141 0.060 Uiso 1 1 calc R U . . .
C71 C 0.6088(3) 0.4959(2) 0.0069(2) 0.0454(9) Uani 1 1 d . . . . .
H71A H 0.6374 0.4377 0.0014 0.068 Uiso 1 1 calc R U . . .
H71B H 0.5999 0.5360 -0.0442 0.068 Uiso 1 1 calc R U . . .
H71C H 0.5509 0.5014 0.0379 0.068 Uiso 1 1 calc R U . . .
C72 C 0.7965(2) 0.2156(2) 0.1961(2) 0.0365(8) Uani 1 1 d . . . . .
H72 H 0.8173 0.2140 0.1411 0.044 Uiso 1 1 calc R U . . .
C73 C 0.7302(3) 0.1674(2) 0.2259(2) 0.0503(10) Uani 1 1 d . . . . .
H73A H 0.7124 0.1634 0.2810 0.075 Uiso 1 1 calc R U . . .
H73B H 0.7584 0.1100 0.2182 0.075 Uiso 1 1 calc R U . . .
H73C H 0.6774 0.1980 0.1976 0.075 Uiso 1 1 calc R U . . .
C74 C 0.8778(3) 0.1733(3) 0.2399(3) 0.0651(13) Uani 1 1 d . . . . .
H74A H 0.9174 0.2072 0.2207 0.098 Uiso 1 1 calc R U . . .
H74B H 0.9096 0.1160 0.2326 0.098 Uiso 1 1 calc R U . . .
H74C H 0.8592 0.1694 0.2950 0.098 Uiso 1 1 calc R U . . .
C75 C 0.6393(2) 0.43262(19) 0.34587(17) 0.0282(7) Uani 1 1 d . . . . .
H75 H 0.5926 0.4905 0.3393 0.034 Uiso 1 1 calc R U . . .
C76 C 0.7086(3) 0.4299(2) 0.3909(2) 0.0436(9) Uani 1 1 d . . . . .
H76A H 0.7557 0.3739 0.3982 0.065 Uiso 1 1 calc R U . . .
H76B H 0.6803 0.4398 0.4413 0.065 Uiso 1 1 calc R U . . .
H76C H 0.7344 0.4742 0.3623 0.065 Uiso 1 1 calc R U . . .
C77 C 0.5947(2) 0.3685(2) 0.39592(19) 0.0408(9) Uani 1 1 d . . . . .
H77A H 0.5602 0.3587 0.3643 0.061 Uiso 1 1 calc R U . . .
H77B H 0.5548 0.3910 0.4380 0.061 Uiso 1 1 calc R U . . .
H77C H 0.6405 0.3146 0.4175 0.061 Uiso 1 1 calc R U . . .
C78 C 0.70320(18) 0.64557(18) 0.11783(17) 0.0233(6) Uani 1 1 d . . . . .
C79 C 0.6940(2) 0.69780(19) 0.04112(18) 0.0284(7) Uani 1 1 d . . . . .
C80 C 0.7704(2) 0.7048(2) -0.0081(2) 0.0356(8) Uani 1 1 d . . . . .
H80 H 0.7635 0.7390 -0.0596 0.043 Uiso 1 1 calc R U . . .
C81 C 0.8547(2) 0.6648(2) 0.0144(2) 0.0405(9) Uani 1 1 d . . . . .
C82 C 0.8630(2) 0.6175(2) 0.0903(2) 0.0394(8) Uani 1 1 d . . . . .
H82 H 0.9207 0.5911 0.1076 0.047 Uiso 1 1 calc R U . . .
C83 C 0.78970(19) 0.60703(19) 0.14231(18) 0.0277(7) Uani 1 1 d . . . . .
C84 C 0.6061(2) 0.7498(2) 0.00560(19) 0.0413(9) Uani 1 1 d D . . . .
H84A H 0.5547 0.7431 0.0448 0.050 Uiso 0.70(2) 1 calc R U P A 1
H84B H 0.5638 0.7523 0.0537 0.050 Uiso 0.30(2) 1 calc R U P A 2
C85 C 0.5962(3) 0.8431(2) -0.0258(3) 0.0685(13) Uani 1 1 d D . . . .
H85A H 0.6379 0.8505 -0.0724 0.103 Uiso 1 1 calc R U . . .
H85B H 0.6094 0.8628 0.0131 0.103 Uiso 1 1 calc R U . . .
H85C H 0.5350 0.8764 -0.0385 0.103 Uiso 1 1 calc R U . . .
C86A C 0.6024(8) 0.7248(5) -0.0657(5) 0.066(3) Uani 0.70(2) 1 d D U P A 1
H86A H 0.6083 0.6645 -0.0514 0.099 Uiso 0.70(2) 1 calc R U P A 1
H86B H 0.5453 0.7596 -0.0867 0.099 Uiso 0.70(2) 1 calc R U P A 1
H86C H 0.6513 0.7342 -0.1048 0.099 Uiso 0.70(2) 1 calc R U P A 1
C86B C 0.5607(16) 0.7183(12) -0.0367(15) 0.066(4) Uani 0.30(2) 1 d D U P A 2
H86D H 0.5703 0.6577 -0.0128 0.098 Uiso 0.30(2) 1 calc R U P A 2
H86E H 0.4966 0.7506 -0.0337 0.098 Uiso 0.30(2) 1 calc R U P A 2
H86F H 0.5859 0.7263 -0.0909 0.098 Uiso 0.30(2) 1 calc R U P A 2
C87 C 0.9363(3) 0.6755(3) -0.0406(2) 0.0659(13) Uani 1 1 d D . . . .
H87A H 0.9831 0.6209 -0.0180 0.079 Uiso 0.506(8) 1 calc R U P B 1
H87B H 0.9138 0.7035 -0.0925 0.079 Uiso 0.494(8) 1 calc R U P B 2
C88 C 0.9680(3) 0.7366(3) -0.0267(2) 0.0668(13) Uani 1 1 d D . . . .
H88A H 0.9781 0.7202 0.0276 0.100 Uiso 1 1 calc R U . . .
H88B H 0.9230 0.7937 -0.0392 0.100 Uiso 1 1 calc R U . . .
H88C H 1.0239 0.7368 -0.0594 0.100 Uiso 1 1 calc R U . . .
C89A C 0.9387(6) 0.6642(6) -0.1161(4) 0.068(3) Uiso 0.506(8) 1 d D U P B 1
H89A H 0.9139 0.6198 -0.1105 0.101 Uiso 0.506(8) 1 calc R U P B 1
H89B H 0.9032 0.7179 -0.1490 0.101 Uiso 0.506(8) 1 calc R U P B 1
H89C H 1.0005 0.6474 -0.1398 0.101 Uiso 0.506(8) 1 calc R U P B 1
C89B C 1.0079(6) 0.5988(5) -0.0500(6) 0.074(3) Uiso 0.494(8) 1 d D U P B 2
H89D H 0.9837 0.5600 -0.0591 0.111 Uiso 0.494(8) 1 calc R U P B 2
H89E H 1.0502 0.6129 -0.0941 0.111 Uiso 0.494(8) 1 calc R U P B 2
H89F H 1.0386 0.5712 -0.0031 0.111 Uiso 0.494(8) 1 calc R U P B 2
C90 C 0.80680(19) 0.5547(2) 0.22418(18) 0.0290(7) Uani 1 1 d . . . . .
H90 H 0.7489 0.5488 0.2519 0.035 Uiso 1 1 calc R U . . .
C91 C 0.8360(2) 0.6007(2) 0.2665(2) 0.0368(8) Uani 1 1 d . . . . .
H91A H 0.8933 0.6067 0.2414 0.055 Uiso 1 1 calc R U . . .
H91B H 0.8423 0.5676 0.3203 0.055 Uiso 1 1 calc R U . . .
H91C H 0.7910 0.6572 0.2648 0.055 Uiso 1 1 calc R U . . .
C92 C 0.8734(2) 0.4650(2) 0.2278(2) 0.0414(9) Uani 1 1 d . . . . .
H92A H 0.8531 0.4371 0.2003 0.062 Uiso 1 1 calc R U . . .
H92B H 0.8780 0.4320 0.2818 0.062 Uiso 1 1 calc R U . . .
H92C H 0.9320 0.4683 0.2035 0.062 Uiso 1 1 calc R U . . .
C93 C 0.9796(6) 0.9896(6) 0.0461(5) 0.058(2) Uani 0.5 1 d . U P . .
C94 C 0.9906(3) 0.9342(3) 0.0041(3) 0.0683(13) Uani 1 1 d . U . . .
C95 C 1.0246(6) 0.9325(8) -0.0672(7) 0.083(3) Uani 0.5 1 d . U P . .
C96 C 1.0539(5) 1.0121(5) -0.1200(4) 0.122(2) Uani 1 1 d . U . . .
C97 C 1.0421(6) 1.0650(8) -0.0752(7) 0.080(3) Uani 0.5 1 d . U P . .
C98 C 0.1121(8) 0.5172(7) 0.4289(8) 0.096(3) Uani 0.5 1 d . U P . .
C99 C 0.0932(6) 0.5498(5) 0.5097(7) 0.073(3) Uani 0.5 1 d . U P . .
C100 C 0.0100(13) 0.5304(14) 0.5539(12) 0.123(5) Uani 0.5 1 d . U P . .
C101 C -0.0665(12) 0.5054(14) 0.5580(15) 0.131(5) Uani 0.5 1 d . U P . .
C102 C -0.0398(11) 0.4764(12) 0.4726(14) 0.119(4) Uani 0.5 1 d . U P . .
C103 C 0.0351(9) 0.4908(9) 0.4392(11) 0.088(4) Uani 0.5 1 d . U P . .

loop_
_atom_site_aniso_label
_atom_site_aniso_U_11
_atom_site_aniso_U_22
_atom_site_aniso_U_33
_atom_site_aniso_U_23
_atom_site_aniso_U_13
_atom_site_aniso_U_12
Ge1 0.02084(15) 0.01569(16) 0.01663(16) -0.00077(12) -0.00334(12) -0.00726(12)
Ge2 0.02087(15) 0.01564(15) 0.01646(16) -0.00246(12) -0.00225(12) -0.00631(12)
Si1 0.0172(4) 0.0180(4) 0.0200(4) -0.0030(3) -0.0031(3) -0.0075(3)
Si2 0.0167(4) 0.0159(4) 0.0178(4) -0.0028(3) -0.0014(3) -0.0054(3)
Si3 0.0179(4) 0.0154(4) 0.0207(4) -0.0047(3) -0.0022(3) -0.0066(3)
Si4 0.0171(4) 0.0169(4) 0.0188(4) -0.0033(3) -0.0006(3) -0.0047(3)
C1 0.061(3) 0.028(2) 0.027(2) 0.0103(16) -0.0193(19) -0.0222(19)
C2 0.0331(18) 0.0228(17) 0.0198(17) -0.0039(14) 0.0008(14) -0.0093(15)
C3 0.0181(14) 0.0174(14) 0.0313(18) -0.0048(13) -0.0059(12) -0.0050(12)
C4 0.0282(16) 0.0211(16) 0.0329(18) -0.0036(13) -0.0098(14) -0.0084(13)
C5 0.0382(19) 0.038(2) 0.042(2) 0.0014(16) -0.0243(16) -0.0143(16)
C6 0.0323(18) 0.0339(19) 0.058(2) 0.0037(17) -0.0194(17) -0.0178(16)
C7 0.0268(17) 0.0301(18) 0.050(2) 0.0057(16) -0.0102(16) -0.0153(15)
C8 0.0209(15) 0.0210(16) 0.0394(19) -0.0029(14) -0.0045(13) -0.0095(13)
C9 0.0319(17) 0.0356(19) 0.0287(18) -0.0014(15) -0.0139(14) -0.0131(15)
C10 0.053(2) 0.055(2) 0.033(2) -0.0065(18) -0.0151(18) -0.018(2)
C11 0.048(2) 0.035(2) 0.034(2) 0.0054(16) -0.0140(16) -0.0172(17)
C12 0.041(2) 0.049(2) 0.069(3) -0.001(2) -0.0223(19) -0.0252(19)
C13 0.0280(18) 0.058(3) 0.075(3) -0.013(2) -0.0160(19) -0.0155(18)
C14 0.059(3) 0.068(3) 0.075(3) -0.027(2) -0.021(2) -0.030(2)
C15 0.0293(16) 0.0317(18) 0.0339(19) -0.0062(15) 0.0039(14) -0.0181(14)
C16 0.060(2) 0.037(2) 0.0253(19) 0.0010(16) -0.0040(17) -0.0181(18)
C17 0.047(2) 0.074(3) 0.056(3) -0.030(2) 0.0166(19) -0.041(2)
C18 0.0186(13) 0.0187(14) 0.0186(15) -0.0074(12) -0.0009(11) -0.0068(11)
C19 0.0239(14) 0.0213(15) 0.0219(16) -0.0092(12) -0.0011(12) -0.0087(12)
C20 0.0280(16) 0.0229(16) 0.0272(17) -0.0072(13) -0.0014(13) -0.0114(13)
C21 0.0244(15) 0.0304(17) 0.0289(17) -0.0152(14) -0.0005(13) -0.0110(13)
C22 0.0264(15) 0.0268(16) 0.0241(17) -0.0065(13) -0.0072(13) -0.0073(13)
C23 0.0251(15) 0.0244(16) 0.0235(16) -0.0097(13) -0.0025(12) -0.0085(13)
C24 0.0294(16) 0.0216(16) 0.0274(17) -0.0040(13) -0.0054(13) -0.0120(13)
C25 0.0430(19) 0.0244(17) 0.0314(19) -0.0020(14) 0.0005(15) -0.0079(15)
C26 0.0317(17) 0.0300(18) 0.037(2) -0.0110(15) -0.0029(15) -0.0076(14)
C27 0.0258(16) 0.041(2) 0.041(2) -0.0161(16) -0.0023(14) -0.0148(15)
C28 0.0308(18) 0.048(2) 0.054(2) -0.0212(18) 0.0001(16) -0.0220(16)
C29 0.0283(18) 0.052(2) 0.074(3) -0.028(2) 0.0013(18) -0.0133(17)
C30 0.0336(17) 0.0269(17) 0.0274(18) 0.0022(14) -0.0131(14) -0.0136(14)
C31 0.112(4) 0.091(3) 0.024(2) -0.003(2) -0.007(2) -0.074(3)
C32 0.041(2) 0.028(2) 0.095(3) 0.003(2) -0.014(2) -0.0123(17)
C33 0.0168(13) 0.0179(14) 0.0248(16) -0.0066(12) -0.0002(12) -0.0053(11)
C34 0.0241(15) 0.0231(15) 0.0246(16) -0.0111(13) 0.0004(12) -0.0090(13)
C35 0.0235(15) 0.0269(16) 0.0269(17) -0.0109(13) -0.0002(12) -0.0126(13)
C36 0.0204(14) 0.0202(15) 0.0242(16) -0.0070(13) -0.0002(12) -0.0054(12)
C37 0.0276(15) 0.0224(16) 0.0222(16) -0.0098(13) -0.0018(12) -0.0075(13)
C38 0.0212(14) 0.0183(15) 0.0247(16) -0.0057(12) -0.0038(12) -0.0065(12)
C39 0.0273(16) 0.045(2) 0.038(2) -0.0272(16) 0.0133(14) -0.0245(15)
C40 0.059(2) 0.049(2) 0.032(2) -0.0185(17) -0.0023(17) -0.0319(19)
C41 0.041(2) 0.040(2) 0.056(2) -0.0323(19) 0.0031(17) -0.0153(17)
C42 0.0238(15) 0.0303(17) 0.0261(17) -0.0134(14) 0.0026(13) -0.0090(13)
C43 0.0222(16) 0.047(2) 0.040(2) -0.0188(17) 0.0007(14) -0.0063(15)
C44 0.0362(19) 0.040(2) 0.040(2) -0.0105(17) 0.0070(16) -0.0164(16)
C45 0.0252(15) 0.0308(17) 0.0257(17) -0.0105(14) -0.0004(13) -0.0139(13)
C46 0.044(2) 0.059(2) 0.033(2) -0.0053(17) -0.0104(16) -0.0314(19)
C47 0.0381(19) 0.040(2) 0.053(2) -0.0243(18) 0.0040(17) -0.0210(16)
C48 0.0235(14) 0.0183(15) 0.0207(16) -0.0051(12) -0.0033(12) -0.0063(12)
C49 0.0268(15) 0.0199(15) 0.0277(17) -0.0048(13) -0.0066(13) -0.0059(13)
C50 0.0318(17) 0.0196(17) 0.054(2) -0.0092(16) -0.0164(16) 0.0002(14)
C51 0.0411(19) 0.0185(16) 0.053(2) -0.0111(16) -0.0134(17) -0.0052(15)
C52 0.0400(19) 0.0208(16) 0.049(2) -0.0113(15) -0.0098(16) -0.0129(15)
C53 0.0289(16) 0.0198(15) 0.0272(17) -0.0034(13) -0.0055(13) -0.0094(13)
C54 0.0220(15) 0.0222(16) 0.0379(19) -0.0094(14) -0.0099(13) -0.0027(13)
C55 0.0232(16) 0.0323(18) 0.051(2) -0.0173(17) -0.0068(15) -0.0022(14)
C56 0.044(2) 0.0329(19) 0.042(2) -0.0086(16) -0.0221(17) -0.0051(16)
C57 0.064(3) 0.0213(19) 0.113(4) -0.025(2) -0.035(3) -0.0061(19)
C58 0.075(3) 0.065(3) 0.147(6) -0.074(4) 0.010(3) -0.018(3)
C59 0.147(6) 0.047(3) 0.154(6) -0.022(4) -0.014(5) -0.033(4)
C60 0.0272(16) 0.0239(16) 0.042(2) -0.0106(14) -0.0058(14) -0.0128(13)
C61 0.0337(19) 0.059(2) 0.047(2) -0.0069(19) -0.0135(16) -0.0235(18)
C62 0.0391(19) 0.0340(19) 0.055(2) -0.0110(17) 0.0003(17) -0.0212(16)
C63 0.0148(13) 0.0194(15) 0.0250(16) -0.0060(12) -0.0010(11) -0.0042(11)
C64 0.0218(14) 0.0228(16) 0.0259(17) -0.0076(13) -0.0026(12) -0.0072(12)
C65 0.0295(16) 0.0278(17) 0.0267(18) -0.0133(14) -0.0010(13) -0.0081(14)
C66 0.0269(16) 0.0261(17) 0.0307(18) -0.0122(14) -0.0037(13) -0.0068(13)
C67 0.0254(15) 0.0210(16) 0.0286(18) -0.0023(13) -0.0076(13) -0.0025(13)
C68 0.0203(14) 0.0206(15) 0.0248(17) -0.0042(13) -0.0033(12) -0.0051(12)
C69 0.0337(17) 0.0259(16) 0.0233(17) -0.0074(13) -0.0017(13) -0.0104(14)
C70 0.046(2) 0.0322(19) 0.034(2) -0.0098(16) 0.0091(16) -0.0113(16)
C71 0.062(2) 0.052(2) 0.029(2) -0.0026(17) -0.0165(18) -0.027(2)
C72 0.048(2) 0.0241(17) 0.0319(19) -0.0112(15) -0.0131(16) 0.0015(15)
C73 0.075(3) 0.031(2) 0.046(2) -0.0129(18) 0.001(2) -0.021(2)
C74 0.065(3) 0.043(2) 0.079(3) -0.034(2) -0.039(2) 0.021(2)
C75 0.0317(16) 0.0167(15) 0.0256(17) -0.0028(13) -0.0034(13) 0.0011(13)
C76 0.059(2) 0.048(2) 0.032(2) -0.0142(17) -0.0034(17) -0.0249(19)
C77 0.046(2) 0.052(2) 0.0249(19) -0.0080(17) 0.0003(16) -0.0204(18)
C78 0.0210(14) 0.0227(15) 0.0257(17) -0.0079(13) 0.0021(12) -0.0079(12)
C79 0.0316(17) 0.0240(16) 0.0292(18) -0.0065(14) 0.0024(14) -0.0125(14)
C80 0.0390(19) 0.0346(19) 0.0322(19) -0.0077(15) 0.0065(15) -0.0178(16)
C81 0.0364(19) 0.048(2) 0.040(2) -0.0157(18) 0.0136(16) -0.0238(17)
C82 0.0232(16) 0.048(2) 0.046(2) -0.0166(18) 0.0051(15) -0.0126(16)
C83 0.0228(15) 0.0273(17) 0.0335(18) -0.0108(14) 0.0015(13) -0.0091(13)
C84 0.0352(19) 0.044(2) 0.0265(19) 0.0103(16) 0.0019(15) -0.0118(16)
C85 0.084(3) 0.032(2) 0.082(3) -0.015(2) -0.040(3) 0.006(2)
C86A 0.073(6) 0.038(3) 0.096(6) 0.003(4) -0.059(5) -0.019(4)
C86B 0.051(9) 0.039(6) 0.115(10) 0.003(7) -0.046(7) -0.024(6)
C87 0.047(2) 0.098(4) 0.058(3) -0.028(3) 0.023(2) -0.039(3)
C88 0.046(2) 0.105(4) 0.046(3) 0.008(2) -0.0033(19) -0.046(3)
C90 0.0174(14) 0.0311(17) 0.0360(19) -0.0080(15) -0.0013(13) -0.0071(13)
C91 0.0302(17) 0.039(2) 0.040(2) -0.0105(16) -0.0051(15) -0.0104(15)
C92 0.0275(17) 0.037(2) 0.053(2) -0.0110(18) -0.0036(16) -0.0057(15)
C93 0.053(5) 0.057(5) 0.062(5) -0.011(4) 0.001(4) -0.023(4)
C94 0.050(3) 0.061(3) 0.097(4) -0.031(3) -0.016(3) -0.011(2)
C95 0.050(5) 0.110(7) 0.093(6) -0.046(5) -0.020(4) -0.008(5)
C96 0.109(5) 0.152(6) 0.110(5) -0.050(4) 0.006(4) -0.047(5)
C97 0.047(5) 0.101(7) 0.076(7) 0.002(5) -0.005(5) -0.030(5)
C98 0.058(6) 0.062(7) 0.136(8) 0.033(5) -0.018(5) -0.031(5)
C99 0.035(4) 0.034(5) 0.111(7) 0.032(4) -0.022(5) -0.003(4)
C100 0.047(9) 0.089(10) 0.160(11) 0.042(8) -0.017(7) -0.003(7)
C101 0.059(10) 0.078(10) 0.185(10) 0.023(8) -0.015(8) 0.010(7)
C102 0.046(8) 0.056(7) 0.173(11) 0.045(7) -0.005(6) 0.007(6)
C103 0.021(6) 0.035(6) 0.169(9) 0.002(6) 0.011(6) -0.002(5)

loop_
_atom_type_symbol
_atom_type_description
_atom_type_scat_dispersion_real
_atom_type_scat_dispersion_imag
_atom_type_scat_source
C C 0.0033 0.0016 'International Tables Vol C Tables 4.2.6.8 and 6.1.1.4'
H H 0.0000 0.0000 'International Tables Vol C Tables 4.2.6.8 and 6.1.1.4'
Si Si 0.0817 0.0704 'International Tables Vol C Tables 4.2.6.8 and 6.1.1.4'
Ge Ge 0.1547 1.8001 'International Tables Vol C Tables 4.2.6.8 and 6.1.1.4'

loop_
_geom_angle_atom_site_label_1
_geom_angle_atom_site_label_2
_geom_angle_atom_site_label_3
_geom_angle
_geom_angle_site_symmetry_1
_geom_angle_site_symmetry_3
C1 Ge1 Si1 126.06(12) . .
C1 Ge1 Si2 128.73(13) . .
Si1 Ge1 Si2 95.06(3) . .
C1 Ge1 Si3 109.35(14) . .
Si1 Ge1 Si3 57.42(3) . .
Si2 Ge1 Si3 119.08(3) . .
C2 Ge2 Si1 116.58(10) . .
C2 Ge2 Si2 125.65(10) . .
Si1 Ge2 Si2 96.06(3) . .
C2 Ge2 Si4 132.92(10) . .
Si1 Ge2 Si4 108.47(3) . .
Si2 Ge2 Si4 58.68(3) . .
C3 Si1 Si3 132.64(9) . .
C3 Si1 Ge2 117.24(9) . .
Si3 Si1 Ge2 105.09(3) . .
C3 Si1 Ge1 138.72(10) . .
Si3 Si1 Ge1 62.36(3) . .
Ge2 Si1 Ge1 83.95(3) . .
C18 Si2 Si4 126.28(9) . .
C18 Si2 Ge2 133.07(9) . .
Si4 Si2 Ge2 61.51(3) . .
C18 Si2 Ge1 121.14(9) . .
Si4 Si2 Ge1 111.25(3) . .
Ge2 Si2 Ge1 82.86(3) . .
C33 Si3 C48 104.70(12) . .
C33 Si3 Si1 128.57(9) . .
C48 Si3 Si1 119.19(9) . .
C33 Si3 Ge1 130.83(9) . .
C48 Si3 Ge1 107.73(9) . .
Si1 Si3 Ge1 60.22(3) . .
C78 Si4 C63 104.44(12) . .
C78 Si4 Si2 121.41(9) . .
C63 Si4 Si2 123.82(8) . .
C78 Si4 Ge2 125.65(9) . .
C63 Si4 Ge2 117.52(9) . .
Si2 Si4 Ge2 59.81(3) . .
Ge1 C1 H1A 105(3) . .
Ge1 C1 H1B 115(3) . .
H1A C1 H1B 113(4) . .
Ge1 C1 H1C 112(3) . .
H1A C1 H1C 101(4) . .
H1B C1 H1C 109(4) . .
Ge2 C2 H2A 115.0(17) . .
Ge2 C2 H2B 108.1(18) . .
H2A C2 H2B 108(2) . .
Ge2 C2 H2C 104.8(19) . .
H2A C2 H2C 108(3) . .
H2B C2 H2C 113(3) . .
C4 C3 C8 118.5(2) . .
C4 C3 Si1 118.5(2) . .
C8 C3 Si1 123.0(2) . .
C5 C4 C3 119.6(3) . .
C5 C4 C9 117.7(3) . .
C3 C4 C9 122.5(2) . .
C6 C5 C4 121.9(3) . .
C6 C5 H5 119.0 . .
C4 C5 H5 119.0 . .
C7 C6 C5 118.1(3) . .
C7 C6 C12 119.4(3) . .
C5 C6 C12 122.4(3) . .
C6 C7 C8 122.9(3) . .
C6 C7 H7 118.6 . .
C8 C7 H7 118.6 . .
C7 C8 C3 119.0(3) . .
C7 C8 C15 117.6(3) . .
C3 C8 C15 123.4(2) . .
C10 C9 C11 109.4(3) . .
C10 C9 C4 113.9(3) . .
C11 C9 C4 108.5(3) . .
C10 C9 H9 108.3 . .
C11 C9 H9 108.3 . .
C4 C9 H9 108.3 . .
C9 C10 H10A 109.5 . .
C9 C10 H10B 109.5 . .
H10A C10 H10B 109.5 . .
C9 C10 H10C 109.5 . .
H10A C10 H10C 109.5 . .
H10B C10 H10C 109.5 . .
C9 C11 H11A 109.5 . .
C9 C11 H11B 109.5 . .
H11A C11 H11B 109.5 . .
C9 C11 H11C 109.5 . .
H11A C11 H11C 109.5 . .
H11B C11 H11C 109.5 . .
C13 C12 C14 116.2(3) . .
C13 C12 C6 113.4(3) . .
C14 C12 C6 110.2(3) . .
C13 C12 H12 105.3 . .
C14 C12 H12 105.3 . .
C6 C12 H12 105.3 . .
C12 C13 H13A 109.5 . .
C12 C13 H13B 109.5 . .
H13A C13 H13B 109.5 . .
C12 C13 H13C 109.5 . .
H13A C13 H13C 109.5 . .
H13B C13 H13C 109.5 . .
C12 C14 H14A 109.5 . .
C12 C14 H14B 109.5 . .
H14A C14 H14B 109.5 . .
C12 C14 H14C 109.5 . .
H14A C14 H14C 109.5 . .
H14B C14 H14C 109.5 . .
C8 C15 C16 112.4(3) . .
C8 C15 C17 113.2(3) . .
C16 C15 C17 108.7(3) . .
C8 C15 H15 107.4 . .
C16 C15 H15 107.4 . .
C17 C15 H15 107.4 . .
C15 C16 H16A 109.5 . .
C15 C16 H16B 109.5 . .
H16A C16 H16B 109.5 . .
C15 C16 H16C 109.5 . .
H16A C16 H16C 109.5 . .
H16B C16 H16C 109.5 . .
C15 C17 H17A 109.5 . .
C15 C17 H17B 109.5 . .
H17A C17 H17B 109.5 . .
C15 C17 H17C 109.5 . .
H17A C17 H17C 109.5 . .
H17B C17 H17C 109.5 . .
C23 C18 C19 117.8(2) . .
C23 C18 Si2 120.38(19) . .
C19 C18 Si2 121.7(2) . .
C20 C19 C18 119.7(3) . .
C20 C19 C24 116.9(2) . .
C18 C19 C24 123.3(2) . .
C21 C20 C19 122.6(3) . .
C21 C20 H20 118.7 . .
C19 C20 H20 118.7 . .
C20 C21 C22 117.4(3) . .
C20 C21 C27 123.6(3) . .
C22 C21 C27 118.9(3) . .
C23 C22 C21 122.2(3) . .
C23 C22 H22 118.9 . .
C21 C22 H22 118.9 . .
C22 C23 C18 119.7(3) . .
C22 C23 C30 116.6(3) . .
C18 C23 C30 123.6(2) . .
C19 C24 C25 114.4(2) . .
C19 C24 C26 109.3(2) . .
C25 C24 C26 109.0(2) . .
C19 C24 H24 108.0 . .
C25 C24 H24 108.0 . .
C26 C24 H24 108.0 . .
C24 C25 H25A 109.5 . .
C24 C25 H25B 109.5 . .
H25A C25 H25B 109.5 . .
C24 C25 H25C 109.5 . .
H25A C25 H25C 109.5 . .
H25B C25 H25C 109.5 . .
C24 C26 H26A 109.5 . .
C24 C26 H26B 109.5 . .
H26A C26 H26B 109.5 . .
C24 C26 H26C 109.5 . .
H26A C26 H26C 109.5 . .
H26B C26 H26C 109.5 . .
C29 C27 C21 109.6(3) . .
C29 C27 C28 109.9(3) . .
C21 C27 C28 113.7(3) . .
C29 C27 H27 107.8 . .
C21 C27 H27 107.8 . .
C28 C27 H27 107.8 . .
C27 C28 H28A 109.5 . .
C27 C28 H28B 109.5 . .
H28A C28 H28B 109.5 . .
C27 C28 H28C 109.5 . .
H28A C28 H28C 109.5 . .
H28B C28 H28C 109.5 . .
C27 C29 H29A 109.5 . .
C27 C29 H29B 109.5 . .
H29A C29 H29B 109.5 . .
C27 C29 H29C 109.5 . .
H29A C29 H29C 109.5 . .
H29B C29 H29C 109.5 . .
C31 C30 C23 110.8(3) . .
C31 C30 C32 110.8(3) . .
C23 C30 C32 112.2(3) . .
C31 C30 H30 107.6 . .
C23 C30 H30 107.6 . .
C32 C30 H30 107.6 . .
C30 C31 H31A 109.5 . .
C30 C31 H31B 109.5 . .
H31A C31 H31B 109.5 . .
C30 C31 H31C 109.5 . .
H31A C31 H31C 109.5 . .
H31B C31 H31C 109.5 . .
C30 C32 H32A 109.5 . .
C30 C32 H32B 109.5 . .
H32A C32 H32B 109.5 . .
C30 C32 H32C 109.5 . .
H32A C32 H32C 109.5 . .
H32B C32 H32C 109.5 . .
C38 C33 C34 116.7(2) . .
C38 C33 Si3 118.16(19) . .
C34 C33 Si3 124.5(2) . .
C35 C34 C33 119.8(3) . .
C35 C34 C39 115.6(2) . .
C33 C34 C39 124.6(2) . .
C36 C35 C34 123.4(3) . .
C36 C35 H35 118.3 . .
C34 C35 H35 118.3 . .
C35 C36 C37 116.5(3) . .
C35 C36 C42 122.1(2) . .
C37 C36 C42 121.4(3) . .
C36 C37 C38 122.8(3) . .
C36 C37 H37 118.6 . .
C38 C37 H37 118.6 . .
C37 C38 C33 120.6(2) . .
C37 C38 C45 116.7(3) . .
C33 C38 C45 122.8(2) . .
C34 C39 C41 109.8(3) . .
C34 C39 C40 113.8(3) . .
C41 C39 C40 108.9(3) . .
C34 C39 H39 108.1 . .
C41 C39 H39 108.1 . .
C40 C39 H39 108.1 . .
C39 C40 H40A 109.5 . .
C39 C40 H40B 109.5 . .
H40A C40 H40B 109.5 . .
C39 C40 H40C 109.5 . .
H40A C40 H40C 109.5 . .
H40B C40 H40C 109.5 . .
C39 C41 H41A 109.5 . .
C39 C41 H41B 109.5 . .
H41A C41 H41B 109.5 . .
C39 C41 H41C 109.5 . .
H41A C41 H41C 109.5 . .
H41B C41 H41C 109.5 . .
C44 C42 C36 112.5(2) . .
C44 C42 C43 110.3(3) . .
C36 C42 C43 111.6(3) . .
C44 C42 H42 107.4 . .
C36 C42 H42 107.4 . .
C43 C42 H42 107.4 . .
C42 C43 H43A 109.5 . .
C42 C43 H43B 109.5 . .
H43A C43 H43B 109.5 . .
C42 C43 H43C 109.5 . .
H43A C43 H43C 109.5 . .
H43B C43 H43C 109.5 . .
C42 C44 H44A 109.5 . .
C42 C44 H44B 109.5 . .
H44A C44 H44B 109.5 . .
C42 C44 H44C 109.5 . .
H44A C44 H44C 109.5 . .
H44B C44 H44C 109.5 . .
C38 C45 C47 112.3(2) . .
C38 C45 C46 110.8(2) . .
C47 C45 C46 110.7(3) . .
C38 C45 H45 107.6 . .
C47 C45 H45 107.6 . .
C46 C45 H45 107.6 . .
C45 C46 H46A 109.5 . .
C45 C46 H46B 109.5 . .
H46A C46 H46B 109.5 . .
C45 C46 H46C 109.5 . .
H46A C46 H46C 109.5 . .
H46B C46 H46C 109.5 . .
C45 C47 H47A 109.5 . .
C45 C47 H47B 109.5 . .
H47A C47 H47B 109.5 . .
C45 C47 H47C 109.5 . .
H47A C47 H47C 109.5 . .
H47B C47 H47C 109.5 . .
C49 C48 C53 116.7(3) . .
C49 C48 Si3 116.2(2) . .
C53 C48 Si3 126.1(2) . .
C50 C49 C48 120.6(3) . .
C50 C49 C54 115.9(3) . .
C48 C49 C54 123.5(3) . .
C51 C50 C49 122.5(3) . .
C51 C50 H50 118.7 . .
C49 C50 H50 118.7 . .
C50 C51 C52 117.0(3) . .
C50 C51 C57 120.5(3) . .
C52 C51 C57 122.4(3) . .
C51 C52 C53 123.3(3) . .
C51 C52 H52 118.4 . .
C53 C52 H52 118.4 . .
C52 C53 C48 119.6(3) . .
C52 C53 C60 115.5(3) . .
C48 C53 C60 124.9(3) . .
C49 C54 C56 111.4(3) . .
C49 C54 C55 111.9(3) . .
C56 C54 C55 109.9(3) . .
C49 C54 H54 107.8 . .
C56 C54 H54 107.8 . .
C55 C54 H54 107.8 . .
C54 C55 H55A 109.5 . .
C54 C55 H55B 109.5 . .
H55A C55 H55B 109.5 . .
C54 C55 H55C 109.5 . .
H55A C55 H55C 109.5 . .
H55B C55 H55C 109.5 . .
C54 C56 H56A 109.5 . .
C54 C56 H56B 109.5 . .
H56A C56 H56B 109.5 . .
C54 C56 H56C 109.5 . .
H56A C56 H56C 109.5 . .
H56B C56 H56C 109.5 . .
C59 C57 C51 113.2(4) . .
C59 C57 C58 107.5(4) . .
C51 C57 C58 108.4(4) . .
C59 C57 H57 109.3 . .
C51 C57 H57 109.3 . .
C58 C57 H57 109.3 . .
C57 C58 H58A 109.5 . .
C57 C58 H58B 109.5 . .
H58A C58 H58B 109.5 . .
C57 C58 H58C 109.5 . .
H58A C58 H58C 109.5 . .
H58B C58 H58C 109.5 . .
C57 C59 H59A 109.5 . .
C57 C59 H59B 109.5 . .
H59A C59 H59B 109.5 . .
C57 C59 H59C 109.5 . .
H59A C59 H59C 109.5 . .
H59B C59 H59C 109.5 . .
C61 C60 C53 114.4(3) . .
C61 C60 C62 107.3(3) . .
C53 C60 C62 111.4(3) . .
C61 C60 H60 107.8 . .
C53 C60 H60 107.8 . .
C62 C60 H60 107.8 . .
C60 C61 H61A 109.5 . .
C60 C61 H61B 109.5 . .
H61A C61 H61B 109.5 . .
C60 C61 H61C 109.5 . .
H61A C61 H61C 109.5 . .
H61B C61 H61C 109.5 . .
C60 C62 H62A 109.5 . .
C60 C62 H62B 109.5 . .
H62A C62 H62B 109.5 . .
C60 C62 H62C 109.5 . .
H62A C62 H62C 109.5 . .
H62B C62 H62C 109.5 . .
C68 C63 C64 116.5(3) . .
C68 C63 Si4 125.7(2) . .
C64 C63 Si4 117.2(2) . .
C65 C64 C63 120.8(3) . .
C65 C64 C69 115.3(3) . .
C63 C64 C69 123.9(3) . .
C66 C65 C64 122.7(3) . .
C66 C65 H65 118.6 . .
C64 C65 H65 118.6 . .
C65 C66 C67 116.9(3) . .
C65 C66 C72 120.7(3) . .
C67 C66 C72 122.2(3) . .
C66 C67 C68 123.2(3) . .
C66 C67 H67 118.4 . .
C68 C67 H67 118.4 . .
C67 C68 C63 119.7(3) . .
C67 C68 C75 115.3(3) . .
C63 C68 C75 124.8(3) . .
C64 C69 C71 112.3(3) . .
C64 C69 C70 110.7(3) . .
C71 C69 C70 110.1(3) . .
C64 C69 H69 107.8 . .
C71 C69 H69 107.8 . .
C70 C69 H69 107.8 . .
C69 C70 H70A 109.5 . .
C69 C70 H70B 109.5 . .
H70A C70 H70B 109.5 . .
C69 C70 H70C 109.5 . .
H70A C70 H70C 109.5 . .
H70B C70 H70C 109.5 . .
C69 C71 H71A 109.5 . .
C69 C71 H71B 109.5 . .
H71A C71 H71B 109.5 . .
C69 C71 H71C 109.5 . .
H71A C71 H71C 109.5 . .
H71B C71 H71C 109.5 . .
C74 C72 C66 112.8(3) . .
C74 C72 C73 111.9(3) . .
C66 C72 C73 110.0(3) . .
C74 C72 H72 107.3 . .
C66 C72 H72 107.3 . .
C73 C72 H72 107.3 . .
C72 C73 H73A 109.5 . .
C72 C73 H73B 109.5 . .
H73A C73 H73B 109.5 . .
C72 C73 H73C 109.5 . .
H73A C73 H73C 109.5 . .
H73B C73 H73C 109.5 . .
C72 C74 H74A 109.5 . .
C72 C74 H74B 109.5 . .
H74A C74 H74B 109.5 . .
C72 C74 H74C 109.5 . .
H74A C74 H74C 109.5 . .
H74B C74 H74C 109.5 . .
C68 C75 C76 115.3(3) . .
C68 C75 C77 111.9(3) . .
C76 C75 C77 107.6(3) . .
C68 C75 H75 107.2 . .
C76 C75 H75 107.2 . .
C77 C75 H75 107.2 . .
C75 C76 H76A 109.5 . .
C75 C76 H76B 109.5 . .
H76A C76 H76B 109.5 . .
C75 C76 H76C 109.5 . .
H76A C76 H76C 109.5 . .
H76B C76 H76C 109.5 . .
C75 C77 H77A 109.5 . .
C75 C77 H77B 109.5 . .
H77A C77 H77B 109.5 . .
C75 C77 H77C 109.5 . .
H77A C77 H77C 109.5 . .
H77B C77 H77C 109.5 . .
C83 C78 C79 117.9(3) . .
C83 C78 Si4 116.2(2) . .
C79 C78 Si4 124.9(2) . .
C80 C79 C78 119.2(3) . .
C80 C79 C84 115.0(3) . .
C78 C79 C84 125.9(3) . .
C81 C80 C79 123.1(3) . .
C81 C80 H80 118.4 . .
C79 C80 H80 118.4 . .
C80 C81 C82 117.5(3) . .
C80 C81 C87 121.5(3) . .
C82 C81 C87 120.9(3) . .
C81 C82 C83 122.4(3) . .
C81 C82 H82 118.8 . .
C83 C82 H82 118.8 . .
C82 C83 C78 119.8(3) . .
C82 C83 C90 117.7(3) . .
C78 C83 C90 122.5(3) . .
C85 C84 C86B 114.8(8) . .
C85 C84 C86A 102.9(4) . .
C85 C84 C79 111.4(3) . .
C86B C84 C79 125.3(8) . .
C86A C84 C79 112.1(4) . .
C85 C84 H84A 110.1 . .
C86A C84 H84A 110.1 . .
C79 C84 H84A 110.1 . .
C85 C84 H84B 99.8 . .
C86B C84 H84B 99.8 . .
C79 C84 H84B 99.8 . .
C84 C85 H85A 109.5 . .
C84 C85 H85B 109.5 . .
H85A C85 H85B 109.5 . .
C84 C85 H85C 109.5 . .
H85A C85 H85C 109.5 . .
H85B C85 H85C 109.5 . .
C84 C86A H86A 109.5 . .
C84 C86A H86B 109.5 . .
H86A C86A H86B 109.5 . .
C84 C86A H86C 109.5 . .
H86A C86A H86C 109.5 . .
H86B C86A H86C 109.5 . .
C84 C86B H86D 109.5 . .
C84 C86B H86E 109.5 . .
H86D C86B H86E 109.5 . .
C84 C86B H86F 109.5 . .
H86D C86B H86F 109.5 . .
H86E C86B H86F 109.5 . .
C89B C87 C88 112.4(5) . .
C89A C87 C88 124.7(5) . .
C89B C87 C81 116.9(5) . .
C89A C87 C81 113.8(5) . .
C88 C87 C81 112.3(3) . .
C89A C87 H87A 100.1 . .
C88 C87 H87A 100.1 . .
C81 C87 H87A 100.1 . .
C89B C87 H87B 104.6 . .
C88 C87 H87B 104.6 . .
C81 C87 H87B 104.6 . .
C87 C88 H88A 109.5 . .
C87 C88 H88B 109.5 . .
H88A C88 H88B 109.5 . .
C87 C88 H88C 109.5 . .
H88A C88 H88C 109.5 . .
H88B C88 H88C 109.5 . .
C87 C89A H89A 109.5 . .
C87 C89A H89B 109.5 . .
H89A C89A H89B 109.5 . .
C87 C89A H89C 109.5 . .
H89A C89A H89C 109.5 . .
H89B C89A H89C 109.5 . .
C87 C89B H89D 109.5 . .
C87 C89B H89E 109.5 . .
H89D C89B H89E 109.5 . .
C87 C89B H89F 109.5 . .
H89D C89B H89F 109.5 . .
H89E C89B H89F 109.5 . .
C83 C90 C92 112.5(3) . .
C83 C90 C91 111.2(3) . .
C92 C90 C91 111.2(3) . .
C83 C90 H90 107.2 . .
C92 C90 H90 107.2 . .
C91 C90 H90 107.2 . .
C90 C91 H91A 109.5 . .
C90 C91 H91B 109.5 . .
H91A C91 H91B 109.5 . .
C90 C91 H91C 109.5 . .
H91A C91 H91C 109.5 . .
H91B C91 H91C 109.5 . .
C90 C92 H92A 109.5 . .
C90 C92 H92B 109.5 . .
H92A C92 H92B 109.5 . .
C90 C92 H92C 109.5 . .
H92A C92 H92C 109.5 . .
H92B C92 H92C 109.5 . .
C97 C93 C96 67.3(9) 2_775 2_775
C97 C93 C94 62.9(9) 2_775 .
C96 C93 C94 130.2(8) 2_775 .
C97 C93 C95 135.3(12) 2_775 2_775
C96 C93 C95 68.2(7) 2_775 2_775
C94 C93 C95 161.4(9) . 2_775
C97 C93 C94 173.4(12) 2_775 2_775
C96 C93 C94 118.9(8) 2_775 2_775
C94 C93 C94 110.9(7) . 2_775
C95 C93 C94 50.8(6) 2_775 2_775
C97 C93 C93 123.6(13) 2_775 2_775
C96 C93 C93 169.0(11) 2_775 2_775
C94 C93 C93 60.7(6) . 2_775
C95 C93 C93 100.9(9) 2_775 2_775
C94 C93 C93 50.2(5) 2_775 2_775
C97 C94 C95 179.1(9) 2_775 .
C97 C94 C93 48.2(6) 2_775 .
C95 C94 C93 132.1(8) . .
C97 C94 C93 117.3(8) 2_775 2_775
C95 C94 C93 63.1(7) . 2_775
C93 C94 C93 69.1(7) . 2_775
C94 C95 C93 66.2(6) . 2_775
C94 C95 C96 117.2(9) . .
C93 C95 C96 51.0(6) 2_775 .
C93 C96 C97 47.4(6) 2_775 .
C93 C96 C95 60.8(6) 2_775 .
C97 C96 C95 108.2(8) . .
C93 C97 C94 68.9(8) 2_775 2_775
C93 C97 C96 65.3(10) 2_775 .
C94 C97 C96 134.2(10) 2_775 .
C101 C98 C103 8.5(19) 2_566 .
C101 C98 C99 96(2) 2_566 .
C103 C98 C99 99.8(11) . .
C101 C98 C102 62(2) 2_566 2_566
C103 C98 C102 66.5(11) . 2_566
C99 C98 C102 33.6(9) . 2_566
C102 C99 C100 19(2) 2_566 .
C102 C99 C98 86.6(18) 2_566 .
C100 C99 C98 105.1(12) . .
C102 C99 C101 59.1(18) 2_566 2_566
C100 C99 C101 77.7(12) . 2_566
C98 C99 C101 27.5(6) . 2_566
C102 C100 C103 119(6) 2_566 2_566
C102 C100 C101 118(6) 2_566 .
C103 C100 C101 6.7(18) 2_566 .
C102 C100 C99 35(4) 2_566 .
C103 C100 C99 153(3) 2_566 .
C101 C100 C99 151(2) . .
C103 C101 C98 157(5) 2_566 2_566
C103 C101 C100 11(3) 2_566 .
C98 C101 C100 168(3) 2_566 .
C103 C101 C102 102(4) 2_566 .
C98 C101 C102 90(2) 2_566 .
C100 C101 C102 98.5(15) . .
C103 C101 C102 22(3) 2_566 2_566
C98 C101 C102 165(3) 2_566 2_566
C100 C101 C102 17.4(16) . 2_566
C102 C101 C102 81.1(16) . 2_566
C103 C101 C99 132(4) 2_566 2_566
C98 C101 C99 56.9(19) 2_566 2_566
C100 C101 C99 130.5(19) . 2_566
C102 C101 C99 32.7(8) . 2_566
C102 C101 C99 113.1(17) 2_566 2_566
C100 C102 C99 126(6) 2_566 2_566
C100 C102 C103 37(4) 2_566 .
C99 C102 C103 163(3) 2_566 .
C100 C102 C101 143(5) 2_566 .
C99 C102 C101 88.2(18) 2_566 .
C103 C102 C101 107(2) . .
C100 C102 C101 45(4) 2_566 2_566
C99 C102 C101 166(2) 2_566 2_566
C103 C102 C101 9.1(15) . 2_566
C101 C102 C101 98.9(16) . 2_566
C100 C102 C103 127(5) 2_566 2_566
C99 C102 C103 103.7(19) 2_566 2_566
C103 C102 C103 91.0(18) . 2_566
C101 C102 C103 16.6(7) . 2_566
C101 C102 C103 82.5(14) 2_566 2_566
C100 C102 C98 167(4) 2_566 2_566
C99 C102 C98 59.8(12) 2_566 2_566
C103 C102 C98 135(2) . 2_566
C101 C102 C98 28.4(9) . 2_566
C101 C102 C98 127(2) 2_566 2_566
C103 C102 C98 44.4(8) 2_566 2_566
C101 C103 C100 162(5) 2_566 2_566
C101 C103 C102 149(5) 2_566 .
C100 C103 C102 24(2) 2_566 .
C101 C103 C98 14(3) 2_566 .
C100 C103 C98 175(2) 2_566 .
C102 C103 C98 158(2) . .
C101 C103 C102 62(4) 2_566 2_566
C100 C103 C102 112(2) 2_566 2_566
C102 C103 C102 89.0(18) . 2_566
C98 C103 C102 69.2(10) . 2_566

loop_
_geom_bond_atom_site_label_1
_geom_bond_atom_site_label_2
_geom_bond_distance
_geom_bond_site_symmetry_2
Ge1 C1 1.966(3) .
Ge1 Si1 2.4097(8) .
Ge1 Si2 2.4173(8) .
Ge1 Si3 2.4595(8) .
Ge2 C2 1.973(3) .
Ge2 Si1 2.3725(8) .
Ge2 Si2 2.4163(8) .
Ge2 Si4 2.4568(8) .
Si1 C3 1.907(3) .
Si1 Si3 2.3395(10) .
Si2 C18 1.909(3) .
Si2 Si4 2.3881(10) .
Si3 C33 1.936(3) .
Si3 C48 1.937(3) .
Si4 C78 1.932(3) .
Si4 C63 1.949(3) .
C1 H1A 0.89(4) .
C1 H1B 0.86(5) .
C1 H1C 0.98(5) .
C2 H2A 0.99(3) .
C2 H2B 0.97(3) .
C2 H2C 0.92(3) .
C3 C4 1.410(4) .
C3 C8 1.421(4) .
C4 C5 1.396(4) .
C4 C9 1.530(4) .
C5 C6 1.390(5) .
C5 H5 0.9500 .
C6 C7 1.365(5) .
C6 C12 1.538(4) .
C7 C8 1.395(4) .
C7 H7 0.9500 .
C8 C15 1.507(4) .
C9 C10 1.519(5) .
C9 C11 1.525(5) .
C9 H9 1.0000 .
C10 H10A 0.9800 .
C10 H10B 0.9800 .
C10 H10C 0.9800 .
C11 H11A 0.9800 .
C11 H11B 0.9800 .
C11 H11C 0.9800 .
C12 C13 1.480(5) .
C12 C14 1.487(5) .
C12 H12 1.0000 .
C13 H13A 0.9800 .
C13 H13B 0.9800 .
C13 H13C 0.9800 .
C14 H14A 0.9800 .
C14 H14B 0.9800 .
C14 H14C 0.9800 .
C15 C16 1.530(5) .
C15 C17 1.534(4) .
C15 H15 1.0000 .
C16 H16A 0.9800 .
C16 H16B 0.9800 .
C16 H16C 0.9800 .
C17 H17A 0.9800 .
C17 H17B 0.9800 .
C17 H17C 0.9800 .
C18 C23 1.415(4) .
C18 C19 1.415(4) .
C19 C20 1.395(4) .
C19 C24 1.522(4) .
C20 C21 1.374(4) .
C20 H20 0.9500 .
C21 C22 1.394(4) .
C21 C27 1.525(4) .
C22 C23 1.392(4) .
C22 H22 0.9500 .
C23 C30 1.520(4) .
C24 C25 1.528(4) .
C24 C26 1.528(4) .
C24 H24 1.0000 .
C25 H25A 0.9800 .
C25 H25B 0.9800 .
C25 H25C 0.9800 .
C26 H26A 0.9800 .
C26 H26B 0.9800 .
C26 H26C 0.9800 .
C27 C29 1.523(5) .
C27 C28 1.526(5) .
C27 H27 1.0000 .
C28 H28A 0.9800 .
C28 H28B 0.9800 .
C28 H28C 0.9800 .
C29 H29A 0.9800 .
C29 H29B 0.9800 .
C29 H29C 0.9800 .
C30 C31 1.516(5) .
C30 C32 1.527(5) .
C30 H30 1.0000 .
C31 H31A 0.9800 .
C31 H31B 0.9800 .
C31 H31C 0.9800 .
C32 H32A 0.9800 .
C32 H32B 0.9800 .
C32 H32C 0.9800 .
C33 C38 1.418(4) .
C33 C34 1.420(4) .
C34 C35 1.397(4) .
C34 C39 1.520(4) .
C35 C36 1.377(4) .
C35 H35 0.9500 .
C36 C37 1.384(4) .
C36 C42 1.517(4) .
C37 C38 1.391(4) .
C37 H37 0.9500 .
C38 C45 1.517(4) .
C39 C41 1.520(5) .
C39 C40 1.522(5) .
C39 H39 1.0000 .
C40 H40A 0.9800 .
C40 H40B 0.9800 .
C40 H40C 0.9800 .
C41 H41A 0.9800 .
C41 H41B 0.9800 .
C41 H41C 0.9800 .
C42 C44 1.514(4) .
C42 C43 1.530(4) .
C42 H42 1.0000 .
C43 H43A 0.9800 .
C43 H43B 0.9800 .
C43 H43C 0.9800 .
C44 H44A 0.9800 .
C44 H44B 0.9800 .
C44 H44C 0.9800 .
C45 C47 1.517(4) .
C45 C46 1.526(4) .
C45 H45 1.0000 .
C46 H46A 0.9800 .
C46 H46B 0.9800 .
C46 H46C 0.9800 .
C47 H47A 0.9800 .
C47 H47B 0.9800 .
C47 H47C 0.9800 .
C48 C49 1.419(4) .
C48 C53 1.424(4) .
C49 C50 1.390(4) .
C49 C54 1.518(4) .
C50 C51 1.376(4) .
C50 H50 0.9500 .
C51 C52 1.382(5) .
C51 C57 1.534(5) .
C52 C53 1.391(4) .
C52 H52 0.9500 .
C53 C60 1.531(4) .
C54 C56 1.531(4) .
C54 C55 1.536(4) .
C54 H54 1.0000 .
C55 H55A 0.9800 .
C55 H55B 0.9800 .
C55 H55C 0.9800 .
C56 H56A 0.9800 .
C56 H56B 0.9800 .
C56 H56C 0.9800 .
C57 C59 1.495(7) .
C57 C58 1.569(7) .
C57 H57 1.0000 .
C58 H58A 0.9800 .
C58 H58B 0.9800 .
C58 H58C 0.9800 .
C59 H59A 0.9800 .
C59 H59B 0.9800 .
C59 H59C 0.9800 .
C60 C61 1.526(5) .
C60 C62 1.532(4) .
C60 H60 1.0000 .
C61 H61A 0.9800 .
C61 H61B 0.9800 .
C61 H61C 0.9800 .
C62 H62A 0.9800 .
C62 H62B 0.9800 .
C62 H62C 0.9800 .
C63 C68 1.421(4) .
C63 C64 1.422(4) .
C64 C65 1.389(4) .
C64 C69 1.515(4) .
C65 C66 1.373(4) .
C65 H65 0.9500 .
C66 C67 1.384(4) .
C66 C72 1.522(4) .
C67 C68 1.397(4) .
C67 H67 0.9500 .
C68 C75 1.515(4) .
C69 C71 1.527(4) .
C69 C70 1.540(4) .
C69 H69 1.0000 .
C70 H70A 0.9800 .
C70 H70B 0.9800 .
C70 H70C 0.9800 .
C71 H71A 0.9800 .
C71 H71B 0.9800 .
C71 H71C 0.9800 .
C72 C74 1.512(5) .
C72 C73 1.532(5) .
C72 H72 1.0000 .
C73 H73A 0.9800 .
C73 H73B 0.9800 .
C73 H73C 0.9800 .
C74 H74A 0.9800 .
C74 H74B 0.9800 .
C74 H74C 0.9800 .
C75 C76 1.516(4) .
C75 C77 1.528(4) .
C75 H75 1.0000 .
C76 H76A 0.9800 .
C76 H76B 0.9800 .
C76 H76C 0.9800 .
C77 H77A 0.9800 .
C77 H77B 0.9800 .
C77 H77C 0.9800 .
C78 C83 1.414(4) .
C78 C79 1.420(4) .
C79 C80 1.397(4) .
C79 C84 1.529(5) .
C80 C81 1.370(5) .
C80 H80 0.9500 .
C81 C82 1.383(5) .
C81 C87 1.525(5) .
C82 C83 1.395(4) .
C82 H82 0.9500 .
C83 C90 1.514(4) .
C84 C85 1.514(4) .
C84 C86B 1.515(5) .
C84 C86A 1.529(5) .
C84 H84A 1.0000 .
C84 H84B 1.0000 .
C85 H85A 0.9800 .
C85 H85B 0.9800 .
C85 H85C 0.9800 .
C86A H86A 0.9800 .
C86A H86B 0.9800 .
C86A H86C 0.9800 .
C86B H86D 0.9800 .
C86B H86E 0.9800 .
C86B H86F 0.9800 .
C87 C89B 1.440(5) .
C87 C89A 1.455(5) .
C87 C88 1.465(4) .
C87 H87A 1.0000 .
C87 H87B 1.0000 .
C88 H88A 0.9800 .
C88 H88B 0.9800 .
C88 H88C 0.9800 .
C89A H89A 0.9800 .
C89A H89B 0.9800 .
C89A H89C 0.9800 .
C89B H89D 0.9800 .
C89B H89E 0.9800 .
C89B H89F 0.9800 .
C90 C92 1.527(4) .
C90 C91 1.529(4) .
C90 H90 1.0000 .
C91 H91A 0.9800 .
C91 H91B 0.9800 .
C91 H91C 0.9800 .
C92 H92A 0.9800 .
C92 H92B 0.9800 .
C92 H92C 0.9800 .
C93 C97 1.091(12) 2_775
C93 C96 1.347(11) 2_775
C93 C94 1.366(10) .
C93 C95 1.512(15) 2_775
C93 C94 1.552(10) 2_775
C93 C93 1.663(18) 2_775
C94 C97 1.304(12) 2_775
C94 C95 1.314(12) .
C94 C93 1.552(10) 2_775
C95 C93 1.512(15) 2_775
C95 C96 1.608(14) .
C96 C93 1.347(11) 2_775
C96 C97 1.367(14) .
C97 C93 1.091(12) 2_775
C97 C94 1.304(12) 2_775
C98 C101 0.93(2) 2_566
C98 C103 1.457(15) .
C98 C99 1.686(17) .
C98 C102 1.95(3) 2_566
C99 C102 1.081(19) 2_566
C99 C100 1.53(2) .
C99 C101 2.00(3) 2_566
C100 C102 0.62(3) 2_566
C100 C103 0.91(2) 2_566
C100 C101 1.46(3) .
C101 C103 0.56(2) 2_566
C101 C98 0.93(2) 2_566
C101 C102 1.72(3) .
C101 C102 1.82(3) 2_566
C101 C99 2.00(3) 2_566
C102 C100 0.62(3) 2_566
C102 C99 1.081(19) 2_566
C102 C103 1.326(17) .
C102 C101 1.82(3) 2_566
C102 C103 1.91(3) 2_566
C102 C98 1.95(3) 2_566
C103 C101 0.56(2) 2_566
C103 C100 0.91(2) 2_566
C103 C102 1.91(3) 2_566
